data_2003338
loop_
_publ_author_name
'Bauer, S. K.'
'Willis, C. J.'
'Payne, N. C.'

_publ_section_title
;
 Diiodobis(isopropyldiphenylphosphine oxide-<i>O</i>)cobalt(II)
;
_journal_issue 4
_journal_name_full 'Acta Crystallographica Section C'
_journal_page_first 586
_journal_page_last 588
_journal_paper_doi 10.1107/S0108270194010978
_journal_volume 51
_journal_year 1995
_chemical_compound_source
;
     A solution of CoI~2~ in ethanol was prepared by mixing ethanolic
CoCl~2~(H~2~O)~6~ and NaI in a 1:2 ratio, removing NaCl by filtration, and
reducing volume by vacuum evaporation. A stoichiometric amount of
(CH~3~)~2~CH(C~6~H~5~)~2~P was added and the solution stirred for 1 h.
Evaporation gave a dark green product, recrystallized from ethanol.
Analysis: Found; C 45.70, H 4.28, P 7.20%.  Calculated for
C~30~H~34~CoI~2~O~2~P~2~: C 44.96, H 4.25, P 7.73%.
Data crystals were grown by diffusion using benzene with hexanes.
;
_chemical_formula_sum 'C30 H34 Co I2 O2 P2'
_chemical_formula_weight 801.24
_chemical_melting_point 457.15
_chemical_name_systematic
;
 bis(isopropyldiphenylphosphineoxide)diiodocobalt(II)
;
_space_group_IT_number 4
_symmetry_cell_setting monoclinic
_symmetry_space_group_name_Hall 'P 2yb'
_symmetry_space_group_name_H-M 'P 1 21 1'
_audit_creation_method SHELXL
_cell_angle_alpha 90.00
_cell_angle_beta 113.46(5)
_cell_angle_gamma 90.00
_cell_formula_units_Z 2
_cell_length_a 10.497(2)
_cell_length_b 17.505(6)
_cell_length_c 9.903(3)
_cell_measurement_reflns_used 22
_cell_measurement_temperature 293(2)
_cell_measurement_theta_max 15
_cell_measurement_theta_min 10
_cell_volume 1669.3(10)
_computing_cell_refinement CAD-4F
_computing_data_collection 'CAD-4F (Enraf-Nonius, 1982)'
_computing_data_reduction 'SDP-PLUS (Enraf-Nonius, 1985)'
_computing_molecular_graphics 'SHELXTL-PC (Siemens, 1993)'
_computing_publication_material SHELXL-93
_computing_structure_refinement 'SHELXL-93 (Sheldrick, 1995)'
_computing_structure_solution SDP-PLUS
_diffrn_ambient_temperature 293(2)
_diffrn_measurement_device 'Enraf-Nonius CAD4F diffractometer'
_diffrn_measurement_method '\q/2\q scans, moving backgrounds'
_diffrn_radiation_monochromator graphite
_diffrn_radiation_source 'fine-focus sealed tube'
_diffrn_radiation_type MoK\a
_diffrn_radiation_wavelength 0.71073
_diffrn_reflns_av_R_equivalents 0.0160
_diffrn_reflns_av_sigmaI/netI 0.0317
_diffrn_reflns_limit_h_max 12
_diffrn_reflns_limit_h_min 0
_diffrn_reflns_limit_k_max 20
_diffrn_reflns_limit_k_min -14
_diffrn_reflns_limit_l_max 10
_diffrn_reflns_limit_l_min -11
_diffrn_reflns_number 4327
_diffrn_reflns_theta_max 24.98
_diffrn_reflns_theta_min 2.11
_diffrn_standards_decay_% 0.0
_diffrn_standards_interval_time 120
_diffrn_standards_number 3
_exptl_absorpt_coefficient_mu 2.483
_exptl_absorpt_correction_T_max 1.00
_exptl_absorpt_correction_T_min 0.92
_exptl_absorpt_correction_type 'empirical, \y scans'
_exptl_crystal_colour 'dark green'
_exptl_crystal_density_diffrn 1.594
_exptl_crystal_density_meas 1.567(2)
_exptl_crystal_density_method 'neutral buoyancy in CCl~4~ and hexanes'
_exptl_crystal_description 'irregular blocks'
_exptl_crystal_F_000 786
_refine_diff_density_max 0.543
_refine_diff_density_min -0.785
_refine_ls_abs_structure_details 'Flack (1983)'
_refine_ls_abs_structure_Flack -0.05(3)
_refine_ls_extinction_method none
_refine_ls_goodness_of_fit_all 1.064
_refine_ls_goodness_of_fit_obs 1.060
_refine_ls_hydrogen_treatment 'H atoms: riding'
_refine_ls_matrix_type full
_refine_ls_number_parameters 334
_refine_ls_number_reflns 4039
_refine_ls_number_restraints 165
_refine_ls_restrained_S_all 1.068
_refine_ls_restrained_S_obs 1.041
_refine_ls_R_factor_all 0.0481
_refine_ls_R_factor_obs 0.0354
_refine_ls_shift/esd_max 0.028
_refine_ls_shift/esd_mean 0.005
_refine_ls_structure_factor_coef Fsqd
_refine_ls_weighting_scheme
;calc w = 1/[\s^2^(F~o~^2^)+(0.0579P)^2^+0.6939P] where
P = (F~o~^2^+2F~c~^2^)/3
;
_refine_ls_wR_factor_all 0.0965
_refine_ls_wR_factor_obs 0.0865
_reflns_number_observed 3449
_reflns_number_total 4042
_reflns_observed_criterion >2sigma(I)
_cod_data_source_file fg1037.cif
_cod_data_source_block cippr
_cod_depositor_comments
;
The following automatic conversions were performed:

'_chemical_melting_point' value '184_C' was changed to '457.15' - it
was converted from degrees Celsius(C) to Kelvins(K).

Automatic conversion script
Id: cif_fix_values 1715 2011-07-08 13:25:40Z adriana 
;
_cod_original_cell_volume 1669.3(8)
_cod_original_sg_symbol_H-M 'P 21'
_cod_database_code 2003338

loop_
_symmetry_equiv_pos_as_xyz
'x, y, z'
'-x, y+1/2, -z'

loop_
_atom_site_aniso_label
_atom_site_aniso_U_11
_atom_site_aniso_U_12
_atom_site_aniso_U_13
_atom_site_aniso_U_22
_atom_site_aniso_U_23
_atom_site_aniso_U_33
I1 0.0696(5) 0.0039(4) 0.0243(4) 0.0752(5) 0.0194(4) 0.0600(4)
I2 0.0476(3) -0.0067(3) 0.0098(2) 0.0635(4) -0.0049(3) 0.0437(3)
Co 0.0348(6) 0.0014(5) 0.0156(5) 0.0368(6) -0.0030(5) 0.0341(5)
P1 0.0413(12) 0.0014(12) 0.0234(10) 0.057(2) 0.0002(12) 0.0426(12)
P2 0.0466(14) 0.0048(11) 0.0136(10) 0.0375(14) -0.0082(11) 0.0418(12)
O1 0.038(3) 0.000(3) 0.021(3) 0.058(4) -0.001(3) 0.052(4)
O2 0.060(4) 0.011(3) 0.015(3) 0.051(4) -0.020(3) 0.060(4)
C1 0.067(7) 0.006(6) 0.036(6) 0.083(9) -0.008(6) 0.055(6)
C2 0.185(16) -0.023(9) 0.082(12) 0.067(10) -0.039(8) 0.108(11)
C3 0.102(10) -0.004(8) 0.027(7) 0.126(12) -0.023(7) 0.051(7)
C4 0.068(7) 0.025(6) 0.013(5) 0.067(7) -0.006(5) 0.050(6)
C5 0.062(7) 0.013(6) 0.003(7) 0.070(8) -0.010(7) 0.093(9)
C6 0.105(10) 0.043(8) 0.024(7) 0.109(10) 0.007(7) 0.053(7)
C11 0.044(5) 0.014(5) 0.030(4) 0.055(6) 0.010(6) 0.061(5)
C12 0.044(5) 0.006(6) 0.025(5) 0.081(7) 0.022(6) 0.061(6)
C13 0.063(7) 0.004(6) 0.014(6) 0.106(11) 0.017(6) 0.060(7)
C14 0.064(9) 0.005(7) -0.001(7) 0.096(10) 0.029(8) 0.098(11)
C15 0.041(7) 0.032(8) 0.025(8) 0.177(17) 0.012(11) 0.115(12)
C16 0.063(7) 0.019(8) 0.046(7) 0.140(13) 0.011(9) 0.088(8)
C21 0.039(5) -0.011(5) 0.015(4) 0.091(9) 0.018(5) 0.046(6)
C22 0.093(10) 0.014(9) 0.067(9) 0.128(12) 0.039(9) 0.103(10)
C23 0.095(11) -0.028(11) 0.058(9) 0.164(17) 0.040(11) 0.094(11)
C24 0.117(14) -0.012(12) 0.029(9) 0.140(17) 0.047(10) 0.073(10)
C25 0.173(19) 0.009(11) 0.064(15) 0.076(12) 0.021(11) 0.145(15)
C26 0.101(10) 0.019(7) 0.053(9) 0.058(8) 0.015(7) 0.108(11)
C31 0.054(6) 0.004(5) 0.021(4) 0.048(6) 0.001(4) 0.034(5)
C32 0.050(6) -0.006(5) 0.027(5) 0.057(7) -0.001(6) 0.074(7)
C33 0.089(9) -0.029(7) 0.040(7) 0.061(8) -0.010(6) 0.075(8)
C34 0.057(8) -0.020(8) 0.034(7) 0.119(13) -0.009(9) 0.085(9)
C35 0.059(7) 0.013(7) 0.023(6) 0.091(10) -0.017(7) 0.081(9)
C36 0.058(7) -0.005(6) 0.023(6) 0.064(8) -0.024(6) 0.072(7)
C41 0.045(5) 0.003(4) 0.015(4) 0.046(6) -0.008(4) 0.048(5)
C42 0.123(11) 0.009(7) 0.051(8) 0.060(8) 0.003(6) 0.068(8)
C43 0.137(13) -0.002(9) 0.066(9) 0.082(10) 0.017(8) 0.084(9)
C44 0.073(8) -0.013(8) 0.043(6) 0.118(12) -0.011(8) 0.064(8)
C45 0.084(9) -0.005(7) 0.052(7) 0.089(10) -0.033(8) 0.087(9)
C46 0.086(8) 0.001(6) 0.054(7) 0.057(7) -0.010(6) 0.083(8)

loop_
_atom_site_label
_atom_site_occupancy
_atom_site_fract_x
_atom_site_fract_y
_atom_site_fract_z
_atom_site_U_iso_or_equiv
_atom_site_thermal_displace_type
_atom_site_calc_flag
_atom_site_refinement_flags
_atom_site_type_symbol
I1 1 0.28917(7) 0.32379(4) 0.22220(8) 0.0688(2) Uani d . I
I2 1 0.58368(6) 0.25003(4) 0.65936(6) 0.0542(2) Uani d . I
Co 1 0.35880(11) 0.22413(6) 0.42800(11) 0.0346(3) Uani d . Co
P1 1 0.0895(2) 0.22514(15) 0.5343(2) 0.0449(6) Uani d . P
P2 1 0.3711(3) 0.04880(14) 0.2845(3) 0.0433(6) Uani d . P
O1 1 0.2007(6) 0.2066(3) 0.4817(6) 0.048(2) Uani d . O
O2 1 0.3733(7) 0.1278(4) 0.3370(7) 0.060(2) Uani d . O
C1 1 0.1327(12) 0.3034(7) 0.6628(11) 0.065(3) Uani d . C
H1 1 0.0553(12) 0.3121(7) 0.6876(11) 0.071 Uiso calc R H
C2 1 0.1557(19) 0.3756(7) 0.5896(17) 0.113(5) Uani d . C
H2A 1 0.0710(19) 0.3902(7) 0.5120(17) 0.124 Uiso calc R H
H2B 1 0.2237(19) 0.3661(7) 0.5509(17) 0.124 Uiso calc R H
H2C 1 0.1868(19) 0.4156(7) 0.6602(17) 0.124 Uiso calc R H
C3 1 0.2553(13) 0.2823(8) 0.8030(12) 0.094(4) Uani d . C
H3A 1 0.2319(13) 0.2393(8) 0.8470(12) 0.103 Uiso calc R H
H3B 1 0.2779(13) 0.3242(8) 0.8694(12) 0.103 Uiso calc R H
H3C 1 0.3329(13) 0.2702(8) 0.7804(12) 0.103 Uiso calc R H
C4 1 0.4757(11) -0.0136(7) 0.4297(11) 0.065(3) Uani d . C
H4 1 0.4786(11) -0.0622(7) 0.3883(11) 0.071 Uiso calc R H
C5 1 0.6224(12) 0.0161(7) 0.5025(14) 0.084(4) Uani d . C
H5A 1 0.6206(12) 0.0681(7) 0.5294(14) 0.092 Uiso calc R H
H5B 1 0.6669(12) 0.0122(7) 0.4359(14) 0.092 Uiso calc R H
H5C 1 0.6721(12) -0.0132(7) 0.5881(14) 0.092 Uiso calc R H
C6 1 0.4095(15) -0.0230(9) 0.5381(13) 0.091(4) Uani d . C
H6A 1 0.3209(15) -0.0461(9) 0.4905(13) 0.100 Uiso calc R H
H6B 1 0.3991(15) 0.0257(9) 0.5750(13) 0.100 Uiso calc R H
H6C 1 0.4666(15) -0.0544(9) 0.6172(13) 0.100 Uiso calc R H
C11 1 -0.0685(8) 0.2516(7) 0.3817(9) 0.050(2) Uani d D C
C12 1 -0.0689(9) 0.2558(7) 0.2425(9) 0.061(3) Uani d D C
H12 1 0.0090(9) 0.2450(7) 0.2291(9) 0.067 Uiso calc R H
C13 1 -0.1863(11) 0.2761(7) 0.1253(11) 0.080(4) Uani d D C
H13 1 -0.1837(11) 0.2812(7) 0.0360(11) 0.088 Uiso calc R H
C14 1 -0.3079(12) 0.2889(8) 0.1411(15) 0.096(4) Uani d D C
H14 1 -0.3865(12) 0.2986(8) 0.0619(15) 0.106 Uiso calc R H
C15 1 -0.3090(11) 0.2870(10) 0.2757(16) 0.113(6) Uani d D C
H15 1 -0.3869(11) 0.2995(10) 0.2879(16) 0.124 Uiso calc R H
C16 1 -0.1898(10) 0.2657(9) 0.3975(12) 0.092(4) Uani d D C
H16 1 -0.1931(10) 0.2612(9) 0.4866(12) 0.101 Uiso calc R H
C21 1 0.0590(9) 0.1420(6) 0.6266(10) 0.059(3) Uani d D C
C22 1 -0.0262(13) 0.1422(8) 0.7017(14) 0.099(5) Uani d D C
H22 1 -0.0689(13) 0.1857(8) 0.7087(14) 0.109 Uiso calc R H
C23 1 -0.0470(15) 0.0760(10) 0.7669(16) 0.112(6) Uani d D C
H23 1 -0.1074(15) 0.0763(10) 0.8107(16) 0.123 Uiso calc R H
C24 1 0.0210(18) 0.0121(9) 0.7657(16) 0.113(6) Uani d D C
H24 1 0.0082(18) -0.0306(9) 0.8095(16) 0.124 Uiso calc R H
C25 1 0.1083(19) 0.0126(8) 0.698(2) 0.131(6) Uani d D C
H25 1 0.1576(19) -0.0298(8) 0.7009(20) 0.144 Uiso calc R H
C26 1 0.1260(13) 0.0762(6) 0.6245(15) 0.085(4) Uani d D C
H26 1 0.1818(13) 0.0738(6) 0.5753(15) 0.094 Uiso calc R H
C31 1 0.1939(9) 0.0136(5) 0.2106(9) 0.044(2) Uani d D C
C32 1 0.1630(9) -0.0621(6) 0.1680(11) 0.060(3) Uani d D C
H32 1 0.2313(9) -0.0954(6) 0.1778(11) 0.065 Uiso calc R H
C33 1 0.0273(12) -0.0853(6) 0.1111(12) 0.073(3) Uani d D C
H33 1 0.0069(12) -0.1340(6) 0.0814(12) 0.080 Uiso calc R H
C34 1 -0.0766(12) -0.0365(8) 0.0985(14) 0.085(4) Uani d D C
H34 1 -0.1655(12) -0.0523(8) 0.0592(14) 0.094 Uiso calc R H
C35 1 -0.0458(11) 0.0360(7) 0.1453(14) 0.079(4) Uani d D C
H35 1 -0.1142(11) 0.0678(7) 0.1429(14) 0.086 Uiso calc R H
C36 1 0.0878(10) 0.0623(6) 0.1964(12) 0.066(3) Uani d D C
H36 1 0.1058(10) 0.1118(6) 0.2209(12) 0.073 Uiso calc R H
C41 1 0.4377(9) 0.0455(5) 0.1427(9) 0.047(2) Uani d D C
C42 1 0.4613(13) 0.1114(6) 0.0827(12) 0.080(4) Uani d D C
H42 1 0.4407(13) 0.1565(6) 0.1129(12) 0.088 Uiso calc R H
C43 1 0.5156(14) 0.1105(8) -0.0221(13) 0.094(4) Uani d D C
H43 1 0.5314(14) 0.1549(8) -0.0586(13) 0.104 Uiso calc R H
C44 1 0.5452(13) 0.0448(8) -0.0707(13) 0.080(4) Uani d D C
H44 1 0.5826(13) 0.0446(8) -0.1382(13) 0.088 Uiso calc R H
C45 1 0.5188(12) -0.0215(8) -0.0178(13) 0.081(4) Uani d D C
H45 1 0.5343(12) -0.0659(8) -0.0545(13) 0.089 Uiso calc R H
C46 1 0.4685(12) -0.0229(6) 0.0910(12) 0.069(3) Uani d D C
H46 1 0.4556(12) -0.0677(6) 0.1284(12) 0.076 Uiso calc R H

loop_
_atom_type_symbol
_atom_type_description
_atom_type_scat_source
_atom_type_scat_dispersion_real
_atom_type_scat_dispersion_imag
C C 'International Tables Vol C Tables 4.2.6.8 and 6.1.1.4' 0.0033 0.001
H H 'International Tables Vol C Tables 4.2.6.8 and 6.1.1.4' 0.0000 0.000
O O 'International Tables Vol C Tables 4.2.6.8 and 6.1.1.4' 0.0106 0.006
P P 'International Tables Vol C Tables 4.2.6.8 and 6.1.1.4' 0.1023 0.094
Co Co 'International Tables Vol C Tables 4.2.6.8 and 6.1.1.4' 0.3494 0.9
I I 'International Tables Vol C Tables 4.2.6.8 and 6.1.1.4' -0.4742 1.81

loop_
_geom_angle_atom_site_label_1
_geom_angle_atom_site_label_2
_geom_angle_atom_site_label_3
_geom_angle
_geom_angle_publ_flag
O2 Co O1 102.7(3) y
O2 Co I1 105.8(2) y
O1 Co I1 108.6(2) y
O2 Co I2 110.4(2) y
O1 Co I2 111.1(2) y
I1 Co I2 117.11(5) y
O1 P1 C1 113.7(4) y
O1 P1 C11 110.5(4) y
C1 P1 C11 106.6(5) y
O1 P1 C21 108.7(4) y
C1 P1 C21 107.5(5) y
C11 P1 C21 109.9(4) y
O2 P2 C4 111.7(5) y
O2 P2 C41 110.4(4) y
C4 P2 C41 107.6(5) y
O2 P2 C31 109.3(4) y
C4 P2 C31 108.7(5) y
C41 P2 C31 109.1(4) y
P1 O1 Co 157.9(4) y
P2 O2 Co 169.4(5) y
C3 C1 C2 113.6(11) y
C3 C1 P1 110.2(8) y
C2 C1 P1 109.8(7) y
C6 C4 C5 111.8(10) y
C6 C4 P2 109.3(8) y
C5 C4 P2 110.9(9) y
C16 C11 C12 118.3(8) ?
C16 C11 P1 122.6(7) y
C12 C11 P1 119.2(6) y
C13 C12 C11 120.5(8) ?
C12 C13 C14 121.0(10) ?
C15 C14 C13 119.4(10) ?
C14 C15 C16 120.4(10) ?
C11 C16 C15 120.2(9) ?
C26 C21 C22 117.8(9) ?
C26 C21 P1 118.6(7) y
C22 C21 P1 123.6(9) y
C21 C22 C23 120.5(11) ?
C24 C23 C22 121.0(11) ?
C23 C24 C25 118.5(12) ?
C24 C25 C26 122.3(12) ?
C21 C26 C25 119.8(10) ?
C36 C31 C32 118.8(8) ?
C36 C31 P2 119.6(6) y
C32 C31 P2 121.6(7) y
C33 C32 C31 119.2(9) ?
C34 C33 C32 121.3(9) ?
C35 C34 C33 119.3(10) ?
C34 C35 C36 121.0(10) ?
C31 C36 C35 120.3(9) ?
C42 C41 C46 117.3(9) ?
C42 C41 P2 120.3(7) y
C46 C41 P2 122.3(7) y
C41 C42 C43 121.5(10) ?
C44 C43 C42 120.8(10) ?
C43 C44 C45 119.4(10) ?
C44 C45 C46 121.5(10) ?
C45 C46 C41 119.5(9) ?

loop_
_geom_bond_atom_site_label_1
_geom_bond_atom_site_label_2
_geom_bond_distance
_geom_bond_publ_flag
I1 Co 2.558x(1) y
I2 Co 2.593(2) y
Co O2 1.946(6) y
Co O1 1.958(6) y
P1 O1 1.491(6) y
P1 C1 1.800(11) y
P1 C11 1.805(8) y
P1 C21 1.814(9) y
P2 O2 1.475(7) y
P2 C4 1.791(11) y
P2 C41 1.802(9) y
P2 C31 1.814(9) y
C1 C3 1.52(2) y
C1 C2 1.52(2) y
C4 C6 1.50(2) y
C4 C5 1.51(2) y
C11 C16 1.366(11) ?
C11 C12 1.378(10) ?
C12 C13 1.362(11) ?
C13 C14 1.365(13) ?
C14 C15 1.338(14) ?
C15 C16 1.400(13) ?
C21 C26 1.354(12) ?
C21 C22 1.372(12) ?
C22 C23 1.386(14) ?
C23 C24 1.329(15) ?
C24 C25 1.332(15) ?
C25 C26 1.383(14) ?
C31 C36 1.364(11) ?
C31 C32 1.389(11) ?
C32 C33 1.368(12) ?
C33 C34 1.352(13) ?
C34 C35 1.346(13) ?
C35 C36 1.367(12) ?
C41 C42 1.366(12) ?
C41 C46 1.389(11) ?
C42 C43 1.368(13) ?
C43 C44 1.332(14) ?
C44 C45 1.347(14) ?
C45 C46 1.376(13) ?
